data_1000399
loop_
_publ_author_name
'Hemon-Ribaud, A'
'Crosnier-Lopez, M P'
'Fourquet, J L'
'Courbion, G'

_publ_section_title
;
On new fluorides with the jarlite-type structure: crystal structures of
Na2 Sr7 Al6 F34, Na2 Sr6 Zn Fe6 F34 and Ba7 Ga6 (F, OH)32 . 2H2O
;
_journal_coden_ASTM JFLCAR
_journal_name_full 'Journal of Fluorine Chemistry'
_journal_page_first 155
_journal_page_last 163
_journal_paper_doi 10.1016/0022-1139(93)03035-K
_journal_volume 68
_journal_year 1994
_chemical_formula_structural 'Ba7 Ga6 (F0.5 (O H)0.5)32 (H2 O)2'
_chemical_formula_sum 'Ba7 F16 Ga6 H20 O18'
_chemical_name_systematic
;
Barium gallium fluoride hydroxide hydrate (7/6/16/16/2)
;
_space_group_IT_number 12
_symmetry_cell_setting monoclinic
_symmetry_Int_Tables_number 12
_symmetry_space_group_name_Hall '-C 2y'
_symmetry_space_group_name_H-M 'C 1 2/m 1'
_cell_angle_alpha 90
_cell_angle_beta 101.28(1)
_cell_angle_gamma 90
_cell_formula_units_Z 2
_cell_length_a 16.90799(200)
_cell_length_b 11.406(1)
_cell_length_c 7.542(1)
_cell_volume 1426.4
_refine_ls_R_factor_all 0.029
_cod_original_formula_sum 'H20 Ba7 F16 Ga6 O18'
_cod_database_code 1000399

loop_
_symmetry_equiv_pos_as_xyz
x,y,z
x,-y,z
-x,-y,-z
-x,y,-z
1/2+x,1/2+y,z
1/2+x,1/2-y,z
1/2-x,1/2-y,-z
1/2-x,1/2+y,-z

loop_
_atom_site_aniso_label
_atom_site_aniso_U_11
_atom_site_aniso_U_12
_atom_site_aniso_U_13
_atom_site_aniso_U_22
_atom_site_aniso_U_23
_atom_site_aniso_U_33
Ba1 0.0101(3) 0. 0.0014(3) 0.0081(3) 0. 0.0131(3)
Ba2 0.0138(2) 0. 0.0043(2) 0.0102(2) 0. 0.0133(2)
Ba3 0.0147(2) -0.0015(1) 0.0027(1) 0.0190(2) -0.0017(2) 0.0142(2)
Ga1 0.0130(4) 0. 0.0023(3) 0.0077(4) 0. 0.0081(4)
Ga2 0.0127(3) -0.0006(2) 0.0049(2) 0.0081(3) 0.0002(2) 0.0113(3)
F1 0.0227(21) -0.0013(15) 0.0085(16) 0.0096(17) -0.0047(15) 0.0148(18)
F2 0.0384(27) 0.0074(21) 0.0116(20) 0.0292(27) 0.0119(20) 0.0195(22)
F3 0.0167(18) -0.0031(16) 0.0117(17) 0.0198(21) -0.0024(18) 0.0240(22)
F4 0.0163(18) -0.0028(15) 0.0026(16) 0.0121(18) 0.0067(16) 0.0218(20)
F5 0.0273(22) 0.0019(17) 0.0044(17) 0.0164(21) -0.0078(17) 0.0198(20)
F6 0.0150(17) 0.0001(16) 0.0049(16) 0.0202(21) 0.0014(18) 0.0234(21)
F7 0.0250(22) 0.0054(20) 0.0090(21) 0.0274(27) -0.0181(24) 0.0399(30)
F8 0.0191(28) 0. 0.0001(22) 0.0216(31) 0. 0.0106(26)
F9 0.0292(34) 0. -0.0066(26) 0.0357(41) 0. 0.0125(29)
O1 0.0227(21) -0.0013(15) 0.0085(16) 0.0096(17) -0.0047(15) 0.0148(18)
O2 0.0384(27) 0.0074(21) 0.0116(20) 0.0292(27) 0.0119(20) 0.0195(22)
O3 0.0167(18) -0.0031(16) 0.0117(17) 0.0198(21) -0.0024(18) 0.0240(22)
O4 0.0163(18) -0.0028(15) 0.0026(16) 0.0121(18) 0.0067(16) 0.0218(20)
O5 0.0273(22) 0.0019(17) 0.0044(17) 0.0164(21) -0.0078(17) 0.0198(20)
O6 0.0150(17) 0.0001(16) 0.0049(16) 0.0202(21) 0.0014(18) 0.0234(21)
O7 0.0250(22) 0.0054(20) 0.0090(21) 0.0274(27) -0.0181(24) 0.0399(30)
O8 0.0191(28) 0. 0.0001(22) 0.0216(31) 0. 0.0106(26)
O9 0.0292(34) 0. -0.0066(26) 0.0357(41) 0. 0.0125(29)
O10 0.0339(49) 0. 0.0108(47) 0.0209(44) 0. 0.0579(69)

loop_
_atom_site_label
_atom_site_type_symbol
_atom_site_symmetry_multiplicity
_atom_site_Wyckoff_symbol
_atom_site_fract_x
_atom_site_fract_y
_atom_site_fract_z
_atom_site_occupancy
_atom_site_attached_hydrogens
_atom_site_calc_flag
Ba1 Ba2+ 2 a 0. 0. 0. 1. 0 d
Ba2 Ba2+ 4 i 0.2660(1) 0. 0.1324(3) 1. 0 d
Ba3 Ba2+ 8 j 0.1408(1) 0.2946(1) 0.3037(2) 1. 0 d
Ga1 Ga3+ 4 i 0.1741(1) 0. 0.5469(1) 1. 0 d
Ga2 Ga3+ 8 j 0.1114(1) 0.2414(1) 0.7992(1) 1. 0 d
F1 F1- 8 j 0.3852(3) 0.1345(4) 0.0347(6) 0.5 0 d
F2 F1- 8 j 0.4056(3) 0.1458(5) 0.3868(6) 0.5 0 d
F3 F1- 8 j 0.2781(2) 0.2424(4) 0.1912(6) 0.5 0 d
F4 F1- 8 j 0.1331(2) 0.1331(4) 0.9963(6) 0.5 0 d
F5 F1- 8 j 0.2362(3) 0.1151(4) 0.4569(6) 0.5 0 d
F6 F1- 8 j 0.0029(2) 0.2084(4) 0.7939(6) 0.5 0 d
F7 F1- 8 j 0.1098(3) 0.1187(5) 0.6195(7) 0.5 0 d
F8 F1- 4 i 0.2533(4) 0. 0.7598(8) 0.5 0 d
F9 F1- 4 i 0.1098(4) 0. 0.3134(9) 0.5 0 d
O1 O2- 8 j 0.3852(3) 0.1345(4) 0.0347(6) 0.5 1 d
O2 O2- 8 j 0.4056(3) 0.1458(5) 0.3868(6) 0.5 1 d
O3 O2- 8 j 0.2781(2) 0.2424(4) 0.1912(6) 0.5 1 d
O4 O2- 8 j 0.1331(2) 0.1331(4) 0.9963(6) 0.5 1 d
O5 O2- 8 j 0.2362(3) 0.1151(4) 0.4569(6) 0.5 1 d
O6 O2- 8 j 0.0029(2) 0.2084(4) 0.7939(6) 0.5 1 d
O7 O2- 8 j 0.1098(3) 0.1187(5) 0.6195(7) 0.5 1 d
O8 O2- 4 i 0.2533(4) 0. 0.7598(8) 0.5 1 d
O9 O2- 4 i 0.1098(4) 0. 0.3134(9) 0.5 1 d
O10 O2- 4 i 0.4616(6) 0. 0.7350(15) 1. 2 d

loop_
_atom_type_symbol
_atom_type_oxidation_number
Ba2+ 2.000
Ga3+ 3.000
F1- -1.000
O2- -2.000
H1+ 1.000
